data_1501663
loop_
_publ_author_name
'Hall, Matthew D.'
'Brimacombe, Kyle R.'
'Varonka, Matthew S.'
'Pluchino, Kristen M.'
'Monda, Julie K.'
'Li, Jiayang'
'Walsh, Martin J.'
'Boxer, Matthew B.'
'Warren, Timothy H.'
'Fales, Henry M.'
'Gottesman, Michael M.'

_publ_contact_author 'Michael M. Gottesman'
_publ_section_title
;
 Synthesis and structure-activity evaluation of
 isatin-\b-thiosemicarbazones with improved selective activity toward
 multidrug-resistant cells expressing P-glycoprotein.
;
_journal_issue 16
_journal_name_full 'Journal of medicinal chemistry'
_journal_page_first 5878
_journal_page_last 5889
_journal_paper_doi 10.1021/jm2006047
_journal_volume 54
_journal_year 2011
_chemical_formula_moiety 'C16 H14 N4 O S'
_chemical_formula_sum 'C16 H14 N4 O S'
_chemical_formula_weight 310.37
_chemical_name_common 6
_chemical_name_systematic
; 
 ? 
;
_space_group_IT_number 14
_symmetry_cell_setting monoclinic
_symmetry_space_group_name_Hall '-P 2ybc'
_symmetry_space_group_name_H-M 'P 1 21/c 1'
_atom_sites_solution_hydrogens geom
_atom_sites_solution_primary direct
_atom_sites_solution_secondary difmap
_audit_creation_method SHELXL-97
_cell_angle_alpha 90.00
_cell_angle_beta 100.7300(10)
_cell_angle_gamma 90.00
_cell_formula_units_Z 4
_cell_length_a 16.7856(9)
_cell_length_b 5.4114(3)
_cell_length_c 16.1237(8)
_cell_measurement_reflns_used 4066
_cell_measurement_temperature 100(2)
_cell_measurement_theta_max 28.082
_cell_measurement_theta_min 2.47
_cell_volume 1438.97(13)
_computing_cell_refinement 'Bruker APEXII'
_computing_data_collection 'Bruker APEXII'
_computing_data_reduction 'Bruker APEXII'
_computing_molecular_graphics 'ORTEP-3 for Windows; Ferrugia L J (1997), J. Appl. Cryst. 30, 565'
_computing_publication_material 'Bruker SHELXTL'
_computing_structure_refinement 'SHELXL-97 (Sheldrick, 1997)'
_computing_structure_solution 'SHELXS-97 (Sheldrick, 1990)'
_diffrn_ambient_temperature 100(2)
_diffrn_measured_fraction_theta_full 0.999
_diffrn_measured_fraction_theta_max 0.999
_diffrn_measurement_device_type 'APEXII platform CCD Bruker'
_diffrn_measurement_method 'omega scans'
_diffrn_radiation_monochromator graphite
_diffrn_radiation_source 'fine-focus sealed tube'
_diffrn_radiation_type MoK\a
_diffrn_radiation_wavelength 0.71073
_diffrn_reflns_av_R_equivalents 0.0252
_diffrn_reflns_av_sigmaI/netI 0.0240
_diffrn_reflns_limit_h_max 21
_diffrn_reflns_limit_h_min -21
_diffrn_reflns_limit_k_max 6
_diffrn_reflns_limit_k_min -6
_diffrn_reflns_limit_l_max 20
_diffrn_reflns_limit_l_min -20
_diffrn_reflns_number 11767
_diffrn_reflns_theta_full 26.99
_diffrn_reflns_theta_max 26.99
_diffrn_reflns_theta_min 1.23
_exptl_absorpt_coefficient_mu 0.232
_exptl_absorpt_correction_T_max 0.9464
_exptl_absorpt_correction_T_min 0.9128
_exptl_absorpt_correction_type multi-scan
_exptl_absorpt_process_details 'SADABS based on Blessing's method; Blessing, Acta Cryst. (1995) A51 33-38'
_exptl_crystal_colour orange
_exptl_crystal_density_diffrn 1.433
_exptl_crystal_density_method 'not measured'
_exptl_crystal_description block
_exptl_crystal_F_000 648
_exptl_crystal_size_max 0.40
_exptl_crystal_size_mid 0.28
_exptl_crystal_size_min 0.24
_refine_diff_density_max 0.366
_refine_diff_density_min -0.219
_refine_diff_density_rms 0.046
_refine_ls_extinction_method none
_refine_ls_goodness_of_fit_ref 1.074
_refine_ls_hydrogen_treatment constr
_refine_ls_matrix_type full
_refine_ls_number_parameters 199
_refine_ls_number_reflns 3136
_refine_ls_number_restraints 0
_refine_ls_restrained_S_all 1.074
_refine_ls_R_factor_all 0.0403
_refine_ls_R_factor_gt 0.0332
_refine_ls_shift/su_max 0.001
_refine_ls_shift/su_mean 0.000
_refine_ls_structure_factor_coef Fsqd
_refine_ls_weighting_details 'calc w=1/[\s^2^(Fo^2^)+(0.0389P)^2^+0.6167P] where P=(Fo^2^+2Fc^2^)/3'
_refine_ls_weighting_scheme calc
_refine_ls_wR_factor_gt 0.0818
_refine_ls_wR_factor_ref 0.0854
_reflns_number_gt 2691
_reflns_number_total 3136
_reflns_threshold_expression >2sigma(I)
_cod_data_source_file jm2006047_si_003.cif
_cod_data_source_block cmpd6
_cod_depositor_comments
;
The following automatic conversions were performed:
'_atom_site_symetry_multiplicity' tag replaced with
'_atom_site_symmetry_multiplicity'.

Automatic conversion script
Id: cif_correct_tags 1440 2010-10-19 06:21:57Z saulius 

The following automatic conversions were performed:

'_symmetry_cell_setting' value 'Monoclinic' changed to 'monoclinic'
according to /home/saulius/struct/CIF-dictionaries/cif_core.dic
dictionary named 'cif_core.dic' version 2.4.1 from 2010-06-29.

Automatic conversion script
Id: cif_fix_values 1715 2011-07-08 13:25:40Z adriana 
;
_cod_original_sg_symbol_Hall -P2ybc
_cod_original_sg_symbol_H-M P21/c
_cod_database_code 1501663

loop_
_symmetry_equiv_pos_as_xyz
'x, y, z'
'-x, y+1/2, -z+1/2'
'-x, -y, -z'
'x, -y-1/2, z-1/2'

loop_
_atom_site_label
_atom_site_type_symbol
_atom_site_fract_x
_atom_site_fract_y
_atom_site_fract_z
_atom_site_U_iso_or_equiv
_atom_site_adp_type
_atom_site_occupancy
_atom_site_symmetry_multiplicity
_atom_site_calc_flag
_atom_site_refinement_flags
S1 S 0.26276(2) 0.42698(7) 0.25682(2) 0.02002(11) Uani 1 1 d .
O1 O 0.08255(6) 1.0307(2) 0.26374(6) 0.0217(2) Uani 1 1 d .
N2 N 0.22339(7) 0.9540(2) 0.40799(7) 0.0158(3) Uani 1 1 d .
N4 N 0.32770(7) 0.5799(2) 0.41318(7) 0.0166(3) Uani 1 1 d .
H7 H 0.3292 0.6911 0.4532 0.020 Uiso 1 1 calc R
N3 N 0.21997(7) 0.8011(2) 0.34107(7) 0.0166(3) Uani 1 1 d .
H6 H 0.1829 0.8265 0.2956 0.020 Uiso 1 1 calc R
C7 C 0.17733(9) 1.5725(3) 0.58407(9) 0.0226(3) Uani 1 1 d .
H4 H 0.2060 1.6136 0.6388 0.027 Uiso 1 1 calc R
N1 N 0.05812(7) 1.3628(2) 0.34604(7) 0.0192(3) Uani 1 1 d .
H1 H 0.0155 1.4258 0.3127 0.023 Uiso 1 1 calc R
C16 C 0.47656(8) 0.6274(3) 0.34980(8) 0.0162(3) Uani 1 1 d .
H14 H 0.4366 0.7537 0.3399 0.019 Uiso 1 1 calc R
C2 C 0.16778(8) 1.1229(3) 0.40075(8) 0.0156(3) Uani 1 1 d .
C3 C 0.15911(8) 1.3137(3) 0.46206(9) 0.0162(3) Uani 1 1 d .
C12 C 0.52324(8) 0.2369(3) 0.40995(9) 0.0175(3) Uani 1 1 d .
H10 H 0.5150 0.0937 0.4414 0.021 Uiso 1 1 calc R
C11 C 0.46337(8) 0.4192(3) 0.39537(8) 0.0148(3) Uani 1 1 d .
C6 C 0.11142(9) 1.7156(3) 0.54704(10) 0.0224(3) Uani 1 1 d .
H3 H 0.0959 1.8533 0.5770 0.027 Uiso 1 1 calc R
C13 C 0.59453(8) 0.2623(3) 0.37906(9) 0.0183(3) Uani 1 1 d .
H11 H 0.6349 0.1373 0.3896 0.022 Uiso 1 1 calc R
C1 C 0.09892(8) 1.1620(3) 0.32722(9) 0.0176(3) Uani 1 1 d .
C14 C 0.60690(9) 0.4701(3) 0.33273(9) 0.0182(3) Uani 1 1 d .
H12 H 0.6554 0.4871 0.3109 0.022 Uiso 1 1 calc R
C9 C 0.27286(8) 0.6075(3) 0.34243(9) 0.0164(3) Uani 1 1 d .
C8 C 0.20185(9) 1.3704(3) 0.54204(9) 0.0199(3) Uani 1 1 d .
H5 H 0.2469 1.2730 0.5675 0.024 Uiso 1 1 calc R
C15 C 0.54825(8) 0.6526(3) 0.31841(9) 0.0175(3) Uani 1 1 d .
H13 H 0.5568 0.7957 0.2871 0.021 Uiso 1 1 calc R
C4 C 0.09243(8) 1.4590(3) 0.42593(9) 0.0172(3) Uani 1 1 d .
C10 C 0.38516(8) 0.3764(3) 0.42786(9) 0.0171(3) Uani 1 1 d .
H9 H 0.3586 0.2262 0.4006 0.021 Uiso 1 1 calc R
H8 H 0.3988 0.3442 0.4893 0.021 Uiso 1 1 calc R
C5 C 0.06757(9) 1.6611(3) 0.46690(10) 0.0204(3) Uani 1 1 d .
H2 H 0.0225 1.7588 0.4416 0.025 Uiso 1 1 calc R

loop_
_atom_site_aniso_label
_atom_site_aniso_U_11
_atom_site_aniso_U_22
_atom_site_aniso_U_33
_atom_site_aniso_U_23
_atom_site_aniso_U_13
_atom_site_aniso_U_12
S1 0.0234(2) 0.0210(2) 0.01537(18) -0.00260(14) 0.00307(14) -0.00124(14)
O1 0.0174(5) 0.0270(6) 0.0188(5) -0.0026(4) -0.0016(4) -0.0024(4)
N2 0.0149(6) 0.0179(6) 0.0152(6) 0.0001(5) 0.0040(4) -0.0027(5)
N4 0.0149(6) 0.0196(6) 0.0151(6) -0.0020(5) 0.0022(4) 0.0008(5)
N3 0.0156(6) 0.0200(6) 0.0134(6) -0.0016(5) 0.0006(4) 0.0002(5)
C7 0.0215(7) 0.0287(8) 0.0176(7) -0.0033(6) 0.0038(6) -0.0027(6)
N1 0.0129(6) 0.0240(7) 0.0190(6) 0.0015(5) -0.0017(5) 0.0013(5)
C16 0.0161(7) 0.0163(7) 0.0154(6) -0.0010(5) 0.0005(5) -0.0002(5)
C2 0.0119(6) 0.0200(7) 0.0146(6) 0.0022(5) 0.0014(5) -0.0037(5)
C3 0.0136(6) 0.0182(7) 0.0175(7) 0.0017(5) 0.0045(5) -0.0022(5)
C12 0.0207(7) 0.0156(7) 0.0155(7) 0.0007(5) 0.0017(5) 0.0004(6)
C11 0.0154(7) 0.0167(7) 0.0115(6) -0.0024(5) 0.0007(5) -0.0013(5)
C6 0.0230(8) 0.0209(8) 0.0257(8) -0.0032(6) 0.0108(6) -0.0021(6)
C13 0.0175(7) 0.0186(7) 0.0179(7) -0.0027(6) 0.0008(5) 0.0029(5)
C1 0.0125(6) 0.0217(7) 0.0181(7) 0.0032(6) 0.0018(5) -0.0036(5)
C14 0.0151(7) 0.0234(8) 0.0161(7) -0.0041(6) 0.0027(5) -0.0029(6)
C9 0.0150(7) 0.0190(7) 0.0161(7) 0.0012(6) 0.0050(5) -0.0042(5)
C8 0.0162(7) 0.0251(8) 0.0180(7) 0.0006(6) 0.0023(5) 0.0008(6)
C15 0.0202(7) 0.0169(7) 0.0150(7) 0.0004(5) 0.0021(5) -0.0040(6)
C4 0.0135(7) 0.0201(7) 0.0181(7) 0.0031(6) 0.0032(5) -0.0038(5)
C10 0.0164(7) 0.0176(7) 0.0172(7) 0.0022(6) 0.0029(5) 0.0000(5)
C5 0.0160(7) 0.0198(7) 0.0266(8) 0.0038(6) 0.0069(6) 0.0009(6)

loop_
_atom_type_symbol
_atom_type_description
_atom_type_scat_dispersion_real
_atom_type_scat_dispersion_imag
_atom_type_scat_source
C C 0.0033 0.0016 'International Tables Vol C Tables 4.2.6.8 and 6.1.1.4'
H H 0.0000 0.0000 'International Tables Vol C Tables 4.2.6.8 and 6.1.1.4'
N N 0.0061 0.0033 'International Tables Vol C Tables 4.2.6.8 and 6.1.1.4'
O O 0.0106 0.0060 'International Tables Vol C Tables 4.2.6.8 and 6.1.1.4'
S S 0.1246 0.1234 'International Tables Vol C Tables 4.2.6.8 and 6.1.1.4'

loop_
_geom_angle_atom_site_label_1
_geom_angle_atom_site_label_2
_geom_angle_atom_site_label_3
_geom_angle
C2 N2 N3 115.90(11)
C9 N4 C10 123.74(12)
C9 N4 H7 118.1
C10 N4 H7 118.1
N2 N3 C9 121.58(11)
N2 N3 H6 119.2
C9 N3 H6 119.2
C8 C7 C6 120.89(14)
C8 C7 H4 119.6
C6 C7 H4 119.6
C1 N1 C4 111.40(12)
C1 N1 H1 124.3
C4 N1 H1 124.3
C11 C16 C15 120.36(13)
C11 C16 H14 119.8
C15 C16 H14 119.8
N2 C2 C3 126.91(12)
N2 C2 C1 127.08(13)
C3 C2 C1 106.01(12)
C8 C3 C4 119.77(13)
C8 C3 C2 133.47(13)
C4 C3 C2 106.77(12)
C13 C12 C11 120.78(13)
C13 C12 H10 119.6
C11 C12 H10 119.6
C16 C11 C12 118.87(13)
C16 C11 C10 122.73(12)
C12 C11 C10 118.37(12)
C7 C6 C5 121.38(14)
C7 C6 H3 119.3
C5 C6 H3 119.3
C12 C13 C14 119.99(13)
C12 C13 H11 120.0
C14 C13 H11 120.0
O1 C1 N1 127.33(13)
O1 C1 C2 126.22(13)
N1 C1 C2 106.42(12)
C15 C14 C13 119.70(13)
C15 C14 H12 120.2
C13 C14 H12 120.2
N4 C9 N3 116.17(12)
N4 C9 S1 125.97(11)
N3 C9 S1 117.85(10)
C3 C8 C7 118.57(14)
C3 C8 H5 120.7
C7 C8 H5 120.7
C14 C15 C16 120.30(13)
C14 C15 H13 119.8
C16 C15 H13 119.8
C5 C4 C3 122.26(13)
C5 C4 N1 128.38(13)
C3 C4 N1 109.36(12)
N4 C10 C11 114.72(12)
N4 C10 H9 108.6
C11 C10 H9 108.6
N4 C10 H8 108.6
C11 C10 H8 108.6
H9 C10 H8 107.6
C4 C5 C6 117.13(14)
C4 C5 H2 121.4
C6 C5 H2 121.4

loop_
_geom_bond_atom_site_label_1
_geom_bond_atom_site_label_2
_geom_bond_distance
S1 C9 1.6737(14)
O1 C1 1.2340(18)
N2 C2 1.2961(18)
N2 N3 1.3524(16)
N4 C9 1.3342(18)
N4 C10 1.4538(18)
N4 H7 0.8800
N3 C9 1.3708(18)
N3 H6 0.8800
C7 C8 1.389(2)
C7 C6 1.391(2)
C7 H4 0.9500
N1 C1 1.3491(19)
N1 C4 1.4092(18)
N1 H1 0.8800
C16 C11 1.385(2)
C16 C15 1.3963(19)
C16 H14 0.9500
C2 C3 1.455(2)
C2 C1 1.5086(18)
C3 C8 1.388(2)
C3 C4 1.403(2)
C12 C13 1.3860(19)
C12 C11 1.3967(19)
C12 H10 0.9500
C11 C10 1.5190(19)
C6 C5 1.394(2)
C6 H3 0.9500
C13 C14 1.387(2)
C13 H11 0.9500
C14 C15 1.383(2)
C14 H12 0.9500
C8 H5 0.9500
C15 H13 0.9500
C4 C5 1.382(2)
C10 H9 0.9900
C10 H8 0.9900
C5 H2 0.9500

loop_
_geom_torsion_atom_site_label_1
_geom_torsion_atom_site_label_2
_geom_torsion_atom_site_label_3
_geom_torsion_atom_site_label_4
_geom_torsion
C2 N2 N3 C9 -176.80(12)
N3 N2 C2 C3 -178.16(12)
N3 N2 C2 C1 1.9(2)
N2 C2 C3 C8 -1.8(3)
C1 C2 C3 C8 178.20(15)
N2 C2 C3 C4 177.88(13)
C1 C2 C3 C4 -2.13(14)
C15 C16 C11 C12 0.6(2)
C15 C16 C11 C10 -177.32(12)
C13 C12 C11 C16 -0.4(2)
C13 C12 C11 C10 177.64(13)
C8 C7 C6 C5 0.2(2)
C11 C12 C13 C14 -0.3(2)
C4 N1 C1 O1 177.18(14)
C4 N1 C1 C2 -1.05(15)
N2 C2 C1 O1 3.7(2)
C3 C2 C1 O1 -176.29(13)
N2 C2 C1 N1 -178.05(13)
C3 C2 C1 N1 1.96(14)
C12 C13 C14 C15 0.7(2)
C10 N4 C9 N3 176.02(12)
C10 N4 C9 S1 -3.4(2)
N2 N3 C9 N4 -0.21(19)
N2 N3 C9 S1 179.22(10)
C4 C3 C8 C7 -0.4(2)
C2 C3 C8 C7 179.19(15)
C6 C7 C8 C3 0.0(2)
C13 C14 C15 C16 -0.5(2)
C11 C16 C15 C14 -0.2(2)
C8 C3 C4 C5 0.7(2)
C2 C3 C4 C5 -179.01(13)
C8 C3 C4 N1 -178.71(12)
C2 C3 C4 N1 1.57(15)
C1 N1 C4 C5 -179.68(14)
C1 N1 C4 C3 -0.31(16)
C9 N4 C10 C11 86.87(16)
C16 C11 C10 N4 -4.62(19)
C12 C11 C10 N4 177.45(12)
C3 C4 C5 C6 -0.5(2)
N1 C4 C5 C6 178.81(14)
C7 C6 C5 C4 0.0(2)

loop_
_cod_related_entry_id
_cod_related_entry_database
_cod_related_entry_code
1 ChemSpider 4754687
